data_2022511
loop_
_publ_author_name
'Trivedi, Laxmikant'
'Gupta, Kratika'
'Mishra, Vipin'
'Gopakumar, Thiruvancheril G.'
'Gupta, Atul'
'Vasudev, Prema G.'

_publ_section_title
;
 Crystal structure and self-assembly on graphite of a
 pyrazolo[1,5-<i>c</i>]pyrimidine derivative
;
_journal_coeditor_code VP3019
_journal_issue 12
_journal_name_full 'Acta Crystallographica Section C'
_journal_page_first 757
_journal_page_last 763
_journal_paper_doi 10.1107/S2053229621011232
_journal_volume 77
_journal_year 2021
_chemical_formula_iupac 'C19 H15 N3 O'
_chemical_formula_moiety 'C19 H15 N3 O'
_chemical_formula_sum 'C19 H15 N3 O'
_chemical_formula_weight 301.34
_chemical_name_systematic
;
2-(4-Methoxyphenyl)-7-phenylpyrazolo[1,5-<i>c</i>]pyrimidine
;
_space_group_crystal_system monoclinic
_space_group_IT_number 14
_space_group_name_Hall '-P 2ybc'
_space_group_name_H-M_alt 'P 1 21/c 1'
_atom_sites_solution_hydrogens geom
_atom_sites_solution_primary direct
_audit_creation_method
;
FinalCif V88 by Daniel Kratzert, Freiburg 2021,
https://github.com/dkratzert/FinalCif
;
_cell_angle_alpha 90
_cell_angle_beta 90.070(10)
_cell_angle_gamma 90
_cell_formula_units_Z 8
_cell_length_a 5.7626(4)
_cell_length_b 36.693(2)
_cell_length_c 14.3279(10)
_cell_measurement_reflns_used 22699
_cell_measurement_temperature 296(2)
_cell_measurement_theta_max 26.372
_cell_measurement_theta_min 1.526
_cell_volume 3029.6(3)
_computing_cell_refinement
;
SAINT (Bruker, 2007)
;
_computing_data_collection
;
APEX2 (Bruker, 2007)
;
_computing_data_reduction
;
SAINT (Bruker, 2007)
;
_computing_publication_material
;
SHELXL2014 (Sheldrick, 2015)
;
_computing_structure_refinement
;
SHELXL2014 (Sheldrick, 2015)
;
_computing_structure_solution
;
SHELXS97 (Sheldrick, 2008)
;
_diffrn_ambient_temperature 296(2)
_diffrn_measured_fraction_theta_full 0.917
_diffrn_measured_fraction_theta_max 0.926
_diffrn_measurement_device_type 'Bruker APEX CCD'
_diffrn_measurement_method 'omega scans'
_diffrn_radiation_type MoK\a
_diffrn_radiation_wavelength 0.71073
_diffrn_reflns_av_R_equivalents 0.0643
_diffrn_reflns_av_unetI/netI 0.0793
_diffrn_reflns_limit_h_max 7
_diffrn_reflns_limit_h_min -7
_diffrn_reflns_limit_k_max 44
_diffrn_reflns_limit_k_min -45
_diffrn_reflns_limit_l_max 17
_diffrn_reflns_limit_l_min -17
_diffrn_reflns_number 22699
_diffrn_reflns_theta_full 25.242
_diffrn_reflns_theta_max 26.372
_diffrn_reflns_theta_min 1.526
_diffrn_source 'Fine-focus sealed tube'
_exptl_absorpt_coefficient_mu 0.084
_exptl_absorpt_correction_type none
_exptl_crystal_colour Colorless
_exptl_crystal_density_diffrn 1.321
_exptl_crystal_description Platy
_exptl_crystal_F_000 1264
_exptl_crystal_size_max 0.3
_exptl_crystal_size_mid 0.1
_exptl_crystal_size_min 0.007
_refine_diff_density_max 0.192
_refine_diff_density_min -0.180
_refine_ls_extinction_coef 0.0033(4)
_refine_ls_extinction_expression Fc^*^=kFc[1+0.001xFc^2^\l^3^/sin(2\q)]^-1/4^
_refine_ls_extinction_method
;
SHELXL2014 (Sheldrick, 2015)
;
_refine_ls_goodness_of_fit_ref 0.848
_refine_ls_hydrogen_treatment constr
_refine_ls_matrix_type full
_refine_ls_number_parameters 416
_refine_ls_number_reflns 5727
_refine_ls_number_restraints 0
_refine_ls_restrained_S_all 0.848
_refine_ls_R_factor_all 0.1146
_refine_ls_R_factor_gt 0.0455
_refine_ls_shift/su_max 0.000
_refine_ls_shift/su_mean 0.000
_refine_ls_structure_factor_coef Fsqd
_refine_ls_weighting_details 'w=1/[\s^2^(Fo^2^)+(0.0478P)^2^] where P=(Fo^2^+2Fc^2^)/3'
_refine_ls_weighting_scheme calc
_refine_ls_wR_factor_gt 0.0996
_refine_ls_wR_factor_ref 0.1199
_reflns_number_gt 2694
_reflns_number_total 5727
_reflns_threshold_expression 'I > 2\s(I)'
_cod_data_source_file vp3019sup1.cif
_cod_data_source_block I
_cod_original_sg_symbol_H-M 'P 21/c'
_cod_database_code 2022511
_shelx_space_group_comment
;
The symmetry employed for this shelxl refinement is uniquely defined
by the following loop, which should always be used as a source of
symmetry information in preference to the above space-group names.
They are only intended as comments.
;

loop_
_space_group_symop_operation_xyz
'x, y, z'
'-x, y+1/2, -z+1/2'
'-x, -y, -z'
'x, -y-1/2, z-1/2'

loop_
_atom_site_type_symbol
_atom_site_label
_atom_site_fract_x
_atom_site_fract_y
_atom_site_fract_z
_atom_site_U_iso_or_equiv
_atom_site_adp_type
_atom_site_calc_flag
_atom_site_occupancy
_atom_site_disorder_assembly
_atom_site_disorder_group
O O1 0.8487(3) 0.20497(4) 0.23238(10) 0.0598(4) Uani d 1 . .
C C30 1.3534(4) 0.22899(6) 0.98529(14) 0.0454(5) Uani d 1 . .
N N4 1.1510(3) 0.39648(5) 0.94352(12) 0.0518(5) Uani d 1 . .
O O2 1.3545(3) 0.19176(4) 0.98453(10) 0.0579(4) Uani d 1 . .
N N2 0.6303(3) 0.37302(5) 0.29945(12) 0.0522(5) Uani d 1 . .
N N5 1.1258(3) 0.36008(5) 0.92836(12) 0.0511(5) Uani d 1 . .
C C27 1.3143(4) 0.30474(6) 0.98104(14) 0.0466(5) Uani d 1 . .
C C26 1.2927(4) 0.34452(6) 0.98067(14) 0.0484(5) Uani d 1 . .
C C7 0.8123(3) 0.31784(6) 0.24246(13) 0.0473(5) Uani d 1 . .
C C6 0.7922(4) 0.35763(6) 0.24576(14) 0.0498(5) Uani d 1 . .
C C29 1.5272(4) 0.25042(6) 1.02269(14) 0.0531(6) Uani d 1 . .
H H011 1.6574 0.2397 1.0495 0.064 Uiso calc 1 . .
C C10 0.8499(4) 0.24230(6) 0.23371(14) 0.0465(5) Uani d 1 . .
C C11 0.6588(4) 0.25829(6) 0.27470(14) 0.0498(5) Uani d 1 . .
H H013 0.5420 0.2437 0.2996 0.060 Uiso calc 1 . .
N N1 0.6557(3) 0.40952(5) 0.28593(12) 0.0547(5) Uani d 1 . .
C C4 0.8340(4) 0.41691(7) 0.22376(17) 0.0630(6) Uani d 1 . .
C C28 1.5065(4) 0.28785(6) 1.02011(14) 0.0540(6) Uani d 1 . .
H H016 1.6244 0.3021 1.0452 0.065 Uiso calc 1 . .
C C24 1.3332(4) 0.40365(7) 1.00459(16) 0.0575(6) Uani d 1 . .
C C12 0.6402(4) 0.29544(6) 0.27897(13) 0.0497(5) Uani d 1 . .
H H018 0.5104 0.3059 0.3067 0.060 Uiso calc 1 . .
C C14 0.3436(4) 0.42863(6) 0.39638(16) 0.0552(6) Uani d 1 . .
C C34 0.8304(4) 0.41607(6) 0.83628(15) 0.0519(6) Uani d 1 . .
N N6 1.0639(4) 0.45767(5) 0.92405(15) 0.0688(6) Uani d 1 . .
C C31 1.1611(4) 0.24536(6) 0.94523(14) 0.0480(5) Uani d 1 . .
H H022 1.0441 0.2311 0.9195 0.058 Uiso calc 1 . .
C C8 1.0031(4) 0.30128(6) 0.20213(14) 0.0534(6) Uani d 1 . .
H H023 1.1210 0.3157 0.1778 0.064 Uiso calc 1 . .
C C1 0.5307(4) 0.43665(6) 0.32902(17) 0.0605(6) Uani d 1 . .
C C32 1.1426(4) 0.28256(6) 0.94333(14) 0.0473(5) Uani d 1 . .
H H025 1.0125 0.2932 0.9162 0.057 Uiso calc 1 . .
C C33 1.5527(5) 0.17394(7) 1.02316(18) 0.0757(7) Uani d 1 . .
H H02A 1.5330 0.1480 1.0186 0.114 Uiso calc 1 . .
H H02B 1.6889 0.1811 0.9893 0.114 Uiso calc 1 . .
H H02C 1.5694 0.1807 1.0875 0.114 Uiso calc 1 . .
C C18 0.0503(4) 0.39145(7) 0.46527(19) 0.0750(8) Uani d 1 . .
H H027 -0.0259 0.3691 0.4686 0.090 Uiso calc 1 . .
C C5 0.9207(4) 0.38373(6) 0.19765(16) 0.0610(6) Uani d 1 . .
H H028 1.0415 0.3794 0.1561 0.073 Uiso calc 1 . .
C C17 -0.0167(5) 0.41912(8) 0.52192(19) 0.0788(8) Uani d 1 . .
H H029 -0.1396 0.4160 0.5632 0.095 Uiso calc 1 . .
C C39 0.7222(4) 0.38254(6) 0.82604(16) 0.0578(6) Uani d 1 . .
H H030 0.7712 0.3628 0.8619 0.069 Uiso calc 1 . .
C C9 1.0225(4) 0.26386(6) 0.19722(14) 0.0530(6) Uani d 1 . .
H H031 1.1517 0.2533 0.1694 0.064 Uiso calc 1 . .
C C25 1.4248(4) 0.37056(6) 1.02895(16) 0.0589(6) Uani d 1 . .
H H032 1.5487 0.3662 1.0691 0.071 Uiso calc 1 . .
C C36 0.5723(5) 0.43964(7) 0.71826(19) 0.0778(8) Uani d 1 . .
H H033 0.5237 0.4591 0.6815 0.093 Uiso calc 1 . .
C C19 0.2287(4) 0.39592(6) 0.40316(17) 0.0620(6) Uani d 1 . .
H H034 0.2725 0.3766 0.3651 0.074 Uiso calc 1 . .
C C35 0.7492(5) 0.44448(7) 0.78109(19) 0.0712(7) Uani d 1 . .
H H035 0.8167 0.4674 0.7869 0.085 Uiso calc 1 . .
C C21 1.0200(4) 0.42381(6) 0.90320(16) 0.0549(6) Uani d 1 . .
C C3 0.8788(5) 0.45372(7) 0.20540(19) 0.0820(8) Uani d 1 . .
H H037 0.9957 0.4606 0.1643 0.098 Uiso calc 1 . .
C C15 0.2757(5) 0.45661(7) 0.4554(2) 0.0842(8) Uani d 1 . .
H H038 0.3514 0.4790 0.4526 0.101 Uiso calc 1 . .
C C13 1.0464(4) 0.18693(7) 0.19591(18) 0.0768(8) Uani d 1 . .
H H03A 1.0233 0.1610 0.1990 0.115 Uiso calc 1 . .
H H03B 1.0690 0.1941 0.1321 0.115 Uiso calc 1 . .
H H03C 1.1807 0.1934 0.2319 0.115 Uiso calc 1 . .
N N3 0.5776(4) 0.47053(5) 0.31016(16) 0.0820(7) Uani d 1 . .
C C23 1.3771(5) 0.44045(7) 1.02523(18) 0.0726(7) Uani d 1 . .
H H041 1.4960 0.4472 1.0657 0.087 Uiso calc 1 . .
C C38 0.5423(4) 0.37807(6) 0.76320(18) 0.0678(7) Uani d 1 . .
H H042 0.4713 0.3554 0.7574 0.081 Uiso calc 1 . .
C C37 0.4672(5) 0.40661(7) 0.70919(19) 0.0744(7) Uani d 1 . .
H H043 0.3461 0.4034 0.6670 0.089 Uiso calc 1 . .
C C22 1.2402(5) 0.46567(7) 0.9842(2) 0.0795(8) Uani d 1 . .
H H044 1.2680 0.4901 0.9979 0.095 Uiso calc 1 . .
C C16 0.0984(6) 0.45174(8) 0.5178(2) 0.0919(9) Uani d 1 . .
H H045 0.0561 0.4706 0.5575 0.110 Uiso calc 1 . .
C C2 0.7485(6) 0.47879(7) 0.2488(2) 0.0951(10) Uani d 1 . .
H H049 0.7770 0.5032 0.2361 0.114 Uiso calc 1 . .

loop_
_atom_site_aniso_label
_atom_site_aniso_U_11
_atom_site_aniso_U_22
_atom_site_aniso_U_33
_atom_site_aniso_U_12
_atom_site_aniso_U_13
_atom_site_aniso_U_23
O1 0.0581(9) 0.0594(10) 0.0619(10) 0.0064(8) 0.0054(8) -0.0076(8)
C30 0.0482(12) 0.0494(14) 0.0387(11) 0.0055(11) 0.0044(10) -0.0005(10)
N4 0.0539(11) 0.0452(12) 0.0563(12) -0.0066(9) 0.0075(10) -0.0054(9)
O2 0.0597(9) 0.0549(10) 0.0592(10) 0.0099(8) -0.0029(8) 0.0028(8)
N2 0.0524(11) 0.0470(11) 0.0572(11) 0.0007(9) 0.0059(9) 0.0057(9)
N5 0.0554(11) 0.0431(11) 0.0548(11) -0.0019(9) 0.0041(9) -0.0020(9)
C27 0.0450(12) 0.0550(14) 0.0397(12) -0.0005(11) 0.0031(10) -0.0029(10)
C26 0.0466(12) 0.0566(15) 0.0419(12) -0.0032(11) 0.0032(10) -0.0030(11)
C7 0.0437(12) 0.0598(14) 0.0384(12) 0.0012(10) 0.0002(10) 0.0012(10)
C6 0.0478(12) 0.0587(15) 0.0429(13) 0.0014(11) -0.0003(10) 0.0049(10)
C29 0.0467(13) 0.0660(16) 0.0464(13) 0.0129(12) -0.0069(11) -0.0023(11)
C10 0.0484(12) 0.0530(14) 0.0379(11) 0.0060(11) -0.0040(10) -0.0067(10)
C11 0.0435(12) 0.0627(15) 0.0433(12) -0.0035(11) 0.0043(10) -0.0040(11)
N1 0.0563(11) 0.0515(12) 0.0564(12) -0.0022(10) 0.0067(10) 0.0096(9)
C4 0.0626(15) 0.0637(17) 0.0627(15) -0.0063(13) 0.0095(13) 0.0150(13)
C28 0.0453(12) 0.0674(17) 0.0494(13) 0.0020(12) -0.0067(10) -0.0094(12)
C24 0.0577(14) 0.0593(16) 0.0556(14) -0.0135(12) 0.0059(12) -0.0091(12)
C12 0.0445(12) 0.0619(15) 0.0428(12) 0.0054(11) 0.0069(10) -0.0058(11)
C14 0.0571(13) 0.0474(14) 0.0613(15) 0.0070(12) 0.0019(12) 0.0087(11)
C34 0.0542(13) 0.0422(13) 0.0593(14) 0.0029(11) 0.0104(11) 0.0002(11)
N6 0.0782(14) 0.0456(13) 0.0825(15) -0.0086(11) 0.0089(12) -0.0077(11)
C31 0.0443(12) 0.0523(14) 0.0473(13) -0.0019(11) -0.0016(10) 0.0027(10)
C8 0.0459(12) 0.0670(16) 0.0472(13) -0.0020(11) 0.0080(10) 0.0012(11)
C1 0.0639(15) 0.0458(14) 0.0719(16) 0.0045(12) 0.0047(13) 0.0051(12)
C32 0.0431(11) 0.0539(14) 0.0450(13) 0.0024(10) -0.0015(10) 0.0043(10)
C33 0.0801(18) 0.0672(17) 0.0797(18) 0.0252(14) -0.0122(15) 0.0064(14)
C18 0.0561(15) 0.0756(19) 0.093(2) -0.0097(14) 0.0114(15) -0.0090(16)
C5 0.0583(14) 0.0713(17) 0.0535(14) -0.0029(13) 0.0115(12) 0.0107(12)
C17 0.0667(17) 0.083(2) 0.086(2) 0.0124(16) 0.0194(15) 0.0018(16)
C39 0.0535(14) 0.0491(14) 0.0708(16) -0.0016(11) 0.0008(13) 0.0077(11)
C9 0.0425(12) 0.0695(16) 0.0471(13) 0.0057(11) 0.0060(10) -0.0041(11)
C25 0.0557(14) 0.0687(17) 0.0524(14) -0.0082(13) -0.0041(11) -0.0075(12)
C36 0.0819(19) 0.0644(19) 0.087(2) 0.0194(15) -0.0010(17) 0.0141(15)
C19 0.0505(13) 0.0611(16) 0.0745(17) -0.0022(12) 0.0037(12) -0.0065(12)
C35 0.0807(18) 0.0496(16) 0.0833(18) 0.0004(14) 0.0080(16) 0.0065(14)
C21 0.0621(15) 0.0410(14) 0.0617(15) -0.0033(12) 0.0152(12) -0.0007(11)
C3 0.086(2) 0.0701(19) 0.090(2) -0.0131(16) 0.0223(17) 0.0237(16)
C15 0.101(2) 0.0535(16) 0.099(2) 0.0023(15) 0.0240(18) -0.0045(15)
C13 0.0742(17) 0.0698(17) 0.0865(19) 0.0186(14) 0.0174(15) -0.0097(14)
N3 0.0906(16) 0.0501(14) 0.1053(18) -0.0009(11) 0.0233(14) 0.0178(12)
C23 0.0767(18) 0.0662(19) 0.0749(18) -0.0213(15) 0.0008(15) -0.0149(14)
C38 0.0613(16) 0.0593(16) 0.0828(19) -0.0014(13) -0.0047(15) 0.0023(14)
C37 0.0698(17) 0.0733(19) 0.0799(19) 0.0126(15) -0.0074(15) 0.0049(15)
C22 0.091(2) 0.0565(18) 0.091(2) -0.0224(16) 0.0099(17) -0.0175(15)
C16 0.111(2) 0.076(2) 0.089(2) 0.0215(19) 0.0279(19) -0.0090(17)
C2 0.108(2) 0.0565(18) 0.121(3) -0.0088(18) 0.026(2) 0.0243(17)

loop_
_atom_type_symbol
_atom_type_description
_atom_type_scat_dispersion_real
_atom_type_scat_dispersion_imag
_atom_type_scat_source
C C 0.0033 0.0016 'International Tables Vol C Tables 4.2.6.8 and 6.1.1.4'
H H 0.0000 0.0000 'International Tables Vol C Tables 4.2.6.8 and 6.1.1.4'
O O 0.0106 0.0060 'International Tables Vol C Tables 4.2.6.8 and 6.1.1.4'
N N 0.0061 0.0033 'International Tables Vol C Tables 4.2.6.8 and 6.1.1.4'

loop_
_geom_angle_atom_site_label_1
_geom_angle_atom_site_label_2
_geom_angle_atom_site_label_3
_geom_angle_site_symmetry_1
_geom_angle_site_symmetry_3
_geom_angle
_geom_angle_publ_flag
C10 O1 C13 . . 117.90(18) ?
O2 C30 C29 . . 124.72(19) ?
O2 C30 C31 . . 115.72(19) ?
C29 C30 C31 . . 119.6(2) ?
N5 N4 C21 . . 125.99(18) ?
N5 N4 C24 . . 111.48(18) ?
C21 N4 C24 . . 122.51(19) ?
C30 O2 C33 . . 117.29(18) ?
C6 N2 N1 . . 104.98(17) ?
C26 N5 N4 . . 104.55(17) ?
C28 C27 C32 . . 117.6(2) ?
C28 C27 C26 . . 121.0(2) ?
C32 C27 C26 . . 121.44(19) ?
N5 C26 C25 . . 111.9(2) ?
N5 C26 C27 . . 119.03(19) ?
C25 C26 C27 . . 129.1(2) ?
C8 C7 C12 . . 117.7(2) ?
C8 C7 C6 . . 120.95(19) ?
C12 C7 C6 . . 121.34(19) ?
N2 C6 C5 . . 111.5(2) ?
N2 C6 C7 . . 119.69(19) ?
C5 C6 C7 . . 128.8(2) ?
C28 C29 C30 . . 119.62(19) ?
C28 C29 H011 . . 120.2 ?
C30 C29 H011 . . 120.2 ?
O1 C10 C9 . . 124.99(19) ?
O1 C10 C11 . . 115.28(19) ?
C9 C10 C11 . . 119.7(2) ?
C12 C11 C10 . . 120.3(2) ?
C12 C11 H013 . . 119.8 ?
C10 C11 H013 . . 119.8 ?
N2 N1 C1 . . 126.28(18) ?
N2 N1 C4 . . 111.32(18) ?
C1 N1 C4 . . 122.37(19) ?
C5 C4 N1 . . 105.82(19) ?
C5 C4 C3 . . 137.7(2) ?
N1 C4 C3 . . 116.5(2) ?
C29 C28 C27 . . 121.7(2) ?
C29 C28 H016 . . 119.2 ?
C27 C28 H016 . . 119.2 ?
C25 C24 N4 . . 106.5(2) ?
C25 C24 C23 . . 136.8(3) ?
N4 C24 C23 . . 116.7(2) ?
C11 C12 C7 . . 121.1(2) ?
C11 C12 H018 . . 119.5 ?
C7 C12 H018 . . 119.5 ?
C19 C14 C15 . . 117.8(2) ?
C19 C14 C1 . . 124.9(2) ?
C15 C14 C1 . . 117.2(2) ?
C39 C34 C35 . . 117.0(2) ?
C39 C34 C21 . . 124.8(2) ?
C35 C34 C21 . . 118.2(2) ?
C21 N6 C22 . . 119.6(2) ?
C32 C31 C30 . . 120.2(2) ?
C32 C31 H022 . . 119.9 ?
C30 C31 H022 . . 119.9 ?
C9 C8 C7 . . 121.6(2) ?
C9 C8 H023 . . 119.2 ?
C7 C8 H023 . . 119.2 ?
N3 C1 N1 . . 119.3(2) ?
N3 C1 C14 . . 118.6(2) ?
N1 C1 C14 . . 122.1(2) ?
C31 C32 C27 . . 121.38(19) ?
C31 C32 H025 . . 119.3 ?
C27 C32 H025 . . 119.3 ?
O2 C33 H02A . . 109.5 ?
O2 C33 H02B . . 109.5 ?
H02A C33 H02B . . 109.5 ?
O2 C33 H02C . . 109.5 ?
H02A C33 H02C . . 109.5 ?
H02B C33 H02C . . 109.5 ?
C17 C18 C19 . . 120.9(3) ?
C17 C18 H027 . . 119.6 ?
C19 C18 H027 . . 119.6 ?
C4 C5 C6 . . 106.4(2) ?
C4 C5 H028 . . 126.8 ?
C6 C5 H028 . . 126.8 ?
C18 C17 C16 . . 119.4(3) ?
C18 C17 H029 . . 120.3 ?
C16 C17 H029 . . 120.3 ?
C38 C39 C34 . . 120.7(2) ?
C38 C39 H030 . . 119.6 ?
C34 C39 H030 . . 119.6 ?
C10 C9 C8 . . 119.6(2) ?
C10 C9 H031 . . 120.2 ?
C8 C9 H031 . . 120.2 ?
C24 C25 C26 . . 105.6(2) ?
C24 C25 H032 . . 127.2 ?
C26 C25 H032 . . 127.2 ?
C37 C36 C35 . . 120.6(2) ?
C37 C36 H033 . . 119.7 ?
C35 C36 H033 . . 119.7 ?
C18 C19 C14 . . 120.8(2) ?
C18 C19 H034 . . 119.6 ?
C14 C19 H034 . . 119.6 ?
C36 C35 C34 . . 121.8(2) ?
C36 C35 H035 . . 119.1 ?
C34 C35 H035 . . 119.1 ?
N6 C21 N4 . . 119.4(2) ?
N6 C21 C34 . . 118.3(2) ?
N4 C21 C34 . . 122.27(19) ?
C2 C3 C4 . . 118.1(3) ?
C2 C3 H037 . . 120.9 ?
C4 C3 H037 . . 120.9 ?
C16 C15 C14 . . 120.8(3) ?
C16 C15 H038 . . 119.6 ?
C14 C15 H038 . . 119.6 ?
O1 C13 H03A . . 109.5 ?
O1 C13 H03B . . 109.5 ?
H03A C13 H03B . . 109.5 ?
O1 C13 H03C . . 109.5 ?
H03A C13 H03C . . 109.5 ?
H03B C13 H03C . . 109.5 ?
C1 N3 C2 . . 120.0(2) ?
C22 C23 C24 . . 117.5(2) ?
C22 C23 H041 . . 121.2 ?
C24 C23 H041 . . 121.2 ?
C37 C38 C39 . . 120.9(2) ?
C37 C38 H042 . . 119.6 ?
C39 C38 H042 . . 119.6 ?
C36 C37 C38 . . 119.1(3) ?
C36 C37 H043 . . 120.5 ?
C38 C37 H043 . . 120.5 ?
C23 C22 N6 . . 124.2(2) ?
C23 C22 H044 . . 117.9 ?
N6 C22 H044 . . 117.9 ?
C17 C16 C15 . . 120.2(3) ?
C17 C16 H045 . . 119.9 ?
C15 C16 H045 . . 119.9 ?
C3 C2 N3 . . 123.7(3) ?
C3 C2 H049 . . 118.1 ?
N3 C2 H049 . . 118.1 ?

loop_
_geom_bond_atom_site_label_1
_geom_bond_atom_site_label_2
_geom_bond_site_symmetry_2
_geom_bond_distance
_geom_bond_publ_flag
O1 C10 . 1.370(2) ?
O1 C13 . 1.418(3) ?
C30 O2 . 1.366(2) ?
C30 C29 . 1.381(3) ?
C30 C31 . 1.385(3) ?
N4 N5 . 1.361(2) ?
N4 C21 . 1.381(3) ?
N4 C24 . 1.391(3) ?
O2 C33 . 1.427(3) ?
N2 C6 . 1.335(3) ?
N2 N1 . 1.361(2) ?
N5 C26 . 1.346(3) ?
C27 C28 . 1.386(3) ?
C27 C32 . 1.390(3) ?
C27 C26 . 1.465(3) ?
C26 C25 . 1.403(3) ?
C7 C8 . 1.383(3) ?
C7 C12 . 1.391(3) ?
C7 C6 . 1.465(3) ?
C6 C5 . 1.394(3) ?
C29 C28 . 1.379(3) ?
C29 H011 . 0.9300 ?
C10 C9 . 1.375(3) ?
C10 C11 . 1.380(3) ?
C11 C12 . 1.369(3) ?
C11 H013 . 0.9300 ?
N1 C1 . 1.375(3) ?
N1 C4 . 1.388(3) ?
C4 C5 . 1.368(3) ?
C4 C3 . 1.400(3) ?
C28 H016 . 0.9300 ?
C24 C25 . 1.369(3) ?
C24 C23 . 1.405(3) ?
C12 H018 . 0.9300 ?
C14 C19 . 1.374(3) ?
C14 C15 . 1.387(3) ?
C14 C1 . 1.478(3) ?
C34 C39 . 1.387(3) ?
C34 C35 . 1.389(3) ?
C34 C21 . 1.480(3) ?
N6 C21 . 1.303(3) ?
N6 C22 . 1.364(3) ?
C31 C32 . 1.369(3) ?
C31 H022 . 0.9300 ?
C8 C9 . 1.379(3) ?
C8 H023 . 0.9300 ?
C1 N3 . 1.301(3) ?
C32 H025 . 0.9300 ?
C33 H02A . 0.9600 ?
C33 H02B . 0.9600 ?
C33 H02C . 0.9600 ?
C18 C17 . 1.356(3) ?
C18 C19 . 1.370(3) ?
C18 H027 . 0.9300 ?
C5 H028 . 0.9300 ?
C17 C16 . 1.370(4) ?
C17 H029 . 0.9300 ?
C39 C38 . 1.382(3) ?
C39 H030 . 0.9300 ?
C9 H031 . 0.9300 ?
C25 H032 . 0.9300 ?
C36 C37 . 1.361(3) ?
C36 C35 . 1.371(4) ?
C36 H033 . 0.9300 ?
C19 H034 . 0.9300 ?
C35 H035 . 0.9300 ?
C3 C2 . 1.341(4) ?
C3 H037 . 0.9300 ?
C15 C16 . 1.370(4) ?
C15 H038 . 0.9300 ?
C13 H03A . 0.9600 ?
C13 H03B . 0.9600 ?
C13 H03C . 0.9600 ?
N3 C2 . 1.355(3) ?
C23 C22 . 1.350(4) ?
C23 H041 . 0.9300 ?
C38 C37 . 1.372(3) ?
C38 H042 . 0.9300 ?
C37 H043 . 0.9300 ?
C22 H044 . 0.9300 ?
C16 H045 . 0.9300 ?
C2 H049 . 0.9300 ?

loop_
_geom_torsion_atom_site_label_1
_geom_torsion_atom_site_label_2
_geom_torsion_atom_site_label_3
_geom_torsion_atom_site_label_4
_geom_torsion_site_symmetry_1
_geom_torsion_site_symmetry_2
_geom_torsion_site_symmetry_3
_geom_torsion_site_symmetry_4
_geom_torsion
_geom_torsion_publ_flag
C29 C30 O2 C33 . . . . -1.7(3) ?
C31 C30 O2 C33 . . . . 178.50(19) ?
C21 N4 N5 C26 . . . . 178.80(18) ?
C24 N4 N5 C26 . . . . 0.3(2) ?
N4 N5 C26 C25 . . . . -0.1(2) ?
N4 N5 C26 C27 . . . . 179.67(17) ?
C28 C27 C26 N5 . . . . 168.55(19) ?
C32 C27 C26 N5 . . . . -12.2(3) ?
C28 C27 C26 C25 . . . . -11.7(3) ?
C32 C27 C26 C25 . . . . 167.6(2) ?
N1 N2 C6 C5 . . . . -0.2(2) ?
N1 N2 C6 C7 . . . . -179.24(17) ?
C8 C7 C6 N2 . . . . -167.72(19) ?
C12 C7 C6 N2 . . . . 12.8(3) ?
C8 C7 C6 C5 . . . . 13.5(3) ?
C12 C7 C6 C5 . . . . -166.0(2) ?
O2 C30 C29 C28 . . . . -179.50(19) ?
C31 C30 C29 C28 . . . . 0.3(3) ?
C13 O1 C10 C9 . . . . 4.1(3) ?
C13 O1 C10 C11 . . . . -176.52(19) ?
O1 C10 C11 C12 . . . . -179.25(17) ?
C9 C10 C11 C12 . . . . 0.2(3) ?
C6 N2 N1 C1 . . . . -178.0(2) ?
C6 N2 N1 C4 . . . . -0.1(2) ?
N2 N1 C4 C5 . . . . 0.3(2) ?
C1 N1 C4 C5 . . . . 178.3(2) ?
N2 N1 C4 C3 . . . . -179.1(2) ?
C1 N1 C4 C3 . . . . -1.1(3) ?
C30 C29 C28 C27 . . . . 0.2(3) ?
C32 C27 C28 C29 . . . . -0.6(3) ?
C26 C27 C28 C29 . . . . 178.67(18) ?
N5 N4 C24 C25 . . . . -0.3(2) ?
C21 N4 C24 C25 . . . . -178.89(18) ?
N5 N4 C24 C23 . . . . 179.65(19) ?
C21 N4 C24 C23 . . . . 1.1(3) ?
C10 C11 C12 C7 . . . . -0.1(3) ?
C8 C7 C12 C11 . . . . -0.3(3) ?
C6 C7 C12 C11 . . . . 179.23(18) ?
O2 C30 C31 C32 . . . . 179.38(17) ?
C29 C30 C31 C32 . . . . -0.5(3) ?
C12 C7 C8 C9 . . . . 0.6(3) ?
C6 C7 C8 C9 . . . . -178.95(19) ?
N2 N1 C1 N3 . . . . 178.8(2) ?
C4 N1 C1 N3 . . . . 1.1(3) ?
N2 N1 C1 C14 . . . . -1.3(3) ?
C4 N1 C1 C14 . . . . -178.9(2) ?
C19 C14 C1 N3 . . . . 159.8(2) ?
C15 C14 C1 N3 . . . . -18.5(3) ?
C19 C14 C1 N1 . . . . -20.1(4) ?
C15 C14 C1 N1 . . . . 161.6(2) ?
C30 C31 C32 C27 . . . . 0.0(3) ?
C28 C27 C32 C31 . . . . 0.5(3) ?
C26 C27 C32 C31 . . . . -178.81(18) ?
N1 C4 C5 C6 . . . . -0.4(3) ?
C3 C4 C5 C6 . . . . 178.8(3) ?
N2 C6 C5 C4 . . . . 0.4(3) ?
C7 C6 C5 C4 . . . . 179.3(2) ?
C19 C18 C17 C16 . . . . -1.0(4) ?
C35 C34 C39 C38 . . . . 0.2(3) ?
C21 C34 C39 C38 . . . . 178.4(2) ?
O1 C10 C9 C8 . . . . 179.46(19) ?
C11 C10 C9 C8 . . . . 0.1(3) ?
C7 C8 C9 C10 . . . . -0.5(3) ?
N4 C24 C25 C26 . . . . 0.2(2) ?
C23 C24 C25 C26 . . . . -179.7(3) ?
N5 C26 C25 C24 . . . . 0.0(2) ?
C27 C26 C25 C24 . . . . -179.8(2) ?
C17 C18 C19 C14 . . . . -0.3(4) ?
C15 C14 C19 C18 . . . . 1.1(4) ?
C1 C14 C19 C18 . . . . -177.2(2) ?
C37 C36 C35 C34 . . . . 1.2(4) ?
C39 C34 C35 C36 . . . . -0.9(3) ?
C21 C34 C35 C36 . . . . -179.2(2) ?
C22 N6 C21 N4 . . . . 0.9(3) ?
C22 N6 C21 C34 . . . . -178.8(2) ?
N5 N4 C21 N6 . . . . -179.84(19) ?
C24 N4 C21 N6 . . . . -1.5(3) ?
N5 N4 C21 C34 . . . . -0.1(3) ?
C24 N4 C21 C34 . . . . 178.30(19) ?
C39 C34 C21 N6 . . . . -161.8(2) ?
C35 C34 C21 N6 . . . . 16.4(3) ?
C39 C34 C21 N4 . . . . 18.5(3) ?
C35 C34 C21 N4 . . . . -163.4(2) ?
C5 C4 C3 C2 . . . . -179.0(3) ?
N1 C4 C3 C2 . . . . 0.2(4) ?
C19 C14 C15 C16 . . . . -0.5(4) ?
C1 C14 C15 C16 . . . . 177.9(2) ?
N1 C1 N3 C2 . . . . -0.2(4) ?
C14 C1 N3 C2 . . . . 179.9(2) ?
C25 C24 C23 C22 . . . . 179.7(3) ?
N4 C24 C23 C22 . . . . -0.2(3) ?
C34 C39 C38 C37 . . . . 0.3(4) ?
C35 C36 C37 C38 . . . . -0.7(4) ?
C39 C38 C37 C36 . . . . 0.0(4) ?
C24 C23 C22 N6 . . . . -0.3(4) ?
C21 N6 C22 C23 . . . . -0.1(4) ?
C18 C17 C16 C15 . . . . 1.6(4) ?
C14 C15 C16 C17 . . . . -0.8(4) ?
C4 C3 C2 N3 . . . . 0.7(5) ?
C1 N3 C2 C3 . . . . -0.8(5) ?

_cod_database_fobs_code 2022511
